data_7131764
loop_
_publ_author_name
'Ito, Yuki'
'Adachi, Akiya'
'Aikawa, Kohsuke'
'Nozaki, Kyoko'
'Okazoe, Takashi'

_publ_section_title
;
 N-Fluorobenzenesulfonimide (NFSI) analogs with deprotectable
 substituents: Synthesis of b-fluoroamines via catalytic aminofluorination
 of styrenes
;
_journal_name_full 'Chemical Communications'
_journal_paper_doi 10.1039/D3CC02292G
_journal_year 2023
_chemical_formula_moiety 'C20 H16 F2 N2 O6 S2'
_chemical_formula_sum 'C20 H16 F2 N2 O6 S2'
_chemical_formula_weight 482.47
_space_group_crystal_system monoclinic
_space_group_IT_number 15
_space_group_name_Hall '-C 2yc'
_space_group_name_H-M_alt 'C 1 2/c 1'
_atom_sites_solution_hydrogens geom
_atom_sites_solution_primary dual
_audit_block_doi 10.5517/ccdc.csd.cc2f02sb
_audit_creation_date 2022-08-11
_audit_creation_method
;
Olex2 1.3
(compiled 2020.11.12 svn.r5f609507 for OlexSys, GUI svn.r6272)
;
_audit_update_record
;
2023-05-02 deposited with the CCDC.	2023-06-22 downloaded from the CCDC.
;
_cell_angle_alpha 90
_cell_angle_beta 92.959(7)
_cell_angle_gamma 90
_cell_formula_units_Z 8
_cell_length_a 16.0194(10)
_cell_length_b 11.6755(8)
_cell_length_c 21.8846(17)
_cell_measurement_reflns_used 5522
_cell_measurement_temperature 175(7)
_cell_measurement_theta_max 30.0920
_cell_measurement_theta_min 2.1820
_cell_volume 4087.7(5)
_computing_cell_refinement 'CrysAlisPro 1.171.41.99a (Rigaku OD, 2021)'
_computing_data_collection 'CrysAlisPro 1.171.41.99a (Rigaku OD, 2021)'
_computing_data_reduction 'CrysAlisPro 1.171.41.99a (Rigaku OD, 2021)'
_computing_molecular_graphics 'Olex2 1.3 (Dolomanov et al., 2009)'
_computing_publication_material 'Olex2 1.3 (Dolomanov et al., 2009)'
_computing_structure_refinement 'SHELXL 2018/3 (Sheldrick, 2015)'
_computing_structure_solution 'SHELXT 2018/2 (Sheldrick, 2018)'
_diffrn_ambient_temperature 175.15
_diffrn_detector_area_resol_mean 10.0000
_diffrn_measured_fraction_theta_full 0.953
_diffrn_measured_fraction_theta_max 0.948
_diffrn_measurement_details
;
List of Runs (angles in degrees, time in seconds):

  # Type    Start    End  Width  t~exp~   \w     \q     \k     \f   Frames
#--------------------------------------------------------------------------
  1  \w    -29.00  59.00   0.50   42.00    --   20.00  54.00  60.00  176
  2  \w     73.00 110.00   0.50   42.00    --   20.00  54.00  60.00   74
  3  \w    -69.00 -34.00   0.50   42.00    --   20.00  54.00-150.00   70
  4  \w     11.00  36.00   0.50   42.00    --   20.00  54.00-150.00   50
  5  \w     72.00 109.00   0.50   42.00    --   20.00  54.00-150.00   74
  6  \w    -59.00 -33.00   0.50   42.00    --   20.00  54.00 -60.00   52
  7  \w     -3.00  22.00   0.50   42.00    --   20.00  54.00 -60.00   50
  8  \w    -71.00  29.00   0.50   42.00    --   20.00  54.00 120.00  200
;
_diffrn_measurement_device 'two-circle diffractometer'
_diffrn_measurement_device_type 'XtaLAB Mini II'
_diffrn_measurement_method '\w scans'
_diffrn_radiation_type MoK\a
_diffrn_radiation_wavelength 0.71073
_diffrn_reflns_av_R_equivalents 0.0231
_diffrn_reflns_av_unetI/netI 0.0298
_diffrn_reflns_Laue_measured_fraction_full 0.953
_diffrn_reflns_Laue_measured_fraction_max 0.948
_diffrn_reflns_limit_h_max 20
_diffrn_reflns_limit_h_min -20
_diffrn_reflns_limit_k_max 13
_diffrn_reflns_limit_k_min -14
_diffrn_reflns_limit_l_max 27
_diffrn_reflns_limit_l_min -27
_diffrn_reflns_number 10657
_diffrn_reflns_point_group_measured_fraction_full 0.953
_diffrn_reflns_point_group_measured_fraction_max 0.948
_diffrn_reflns_theta_full 25.242
_diffrn_reflns_theta_max 26.369
_diffrn_reflns_theta_min 2.159
_exptl_absorpt_coefficient_mu 0.321
_exptl_absorpt_correction_T_max 0.925
_exptl_absorpt_correction_T_min 0.844
_exptl_absorpt_correction_type analytical
_exptl_absorpt_process_details
;
CrysAlisPro 1.171.41.99a (Rigaku Oxford Diffraction, 2021)
Analytical numeric absorption correction using a multifaceted crystal
model based on expressions derived by R.C. Clark & J.S. Reid.
(Clark, R. C. & Reid, J. S. (1995). Acta Cryst. A51, 887-897)
Empirical absorption correction using spherical harmonics,
implemented in SCALE3 ABSPACK scaling algorithm.
;
_exptl_crystal_colour 'clear light colourless'
_exptl_crystal_colour_lustre clear
_exptl_crystal_colour_modifier light
_exptl_crystal_colour_primary colourless
_exptl_crystal_density_diffrn 1.568
_exptl_crystal_description plate
_exptl_crystal_F_000 1984
_exptl_crystal_size_max 0.36
_exptl_crystal_size_mid 0.24
_exptl_crystal_size_min 0.13
_refine_diff_density_max 1.031
_refine_diff_density_min -0.331
_refine_diff_density_rms 0.051
_refine_ls_extinction_method none
_refine_ls_goodness_of_fit_ref 1.033
_refine_ls_hydrogen_treatment constr
_refine_ls_matrix_type full
_refine_ls_number_parameters 289
_refine_ls_number_reflns 3971
_refine_ls_number_restraints 0
_refine_ls_restrained_S_all 1.033
_refine_ls_R_factor_all 0.0465
_refine_ls_R_factor_gt 0.0365
_refine_ls_shift/su_max 0.000
_refine_ls_shift/su_mean 0.000
_refine_ls_structure_factor_coef Fsqd
_refine_ls_weighting_details 'w=1/[\s^2^(Fo^2^)+(0.0509P)^2^+3.9683P] where P=(Fo^2^+2Fc^2^)/3'
_refine_ls_weighting_scheme calc
_refine_ls_wR_factor_gt 0.0935
_refine_ls_wR_factor_ref 0.0978
_reflns_Friedel_coverage 0.000
_reflns_number_gt 3331
_reflns_number_total 3971
_reflns_threshold_expression 'I > 2\s(I)'
_cod_data_source_file d3cc02292g2.cif
_cod_data_source_block 4ea_auto
_cod_database_code 7131764
_shelx_shelxl_version_number 2018/3
_shelx_space_group_comment
;
The symmetry employed for this shelxl refinement is uniquely defined
by the following loop, which should always be used as a source of
symmetry information in preference to the above space-group names.
They are only intended as comments.
;
_shelx_estimated_absorpt_t_max 0.959
_shelx_estimated_absorpt_t_min 0.893
_olex2_refinement_description
;
1. Fixed Uiso
 At 1.2 times of:
  All C(H) groups, All C(H,H) groups
2.a Ternary CH refined with riding coordinates:
 C00G(H00G)
2.b Secondary CH2 refined with riding coordinates:
 C00U(H00A,H00B)
2.c Aromatic/amide H refined with riding coordinates:
 C00H(H00H), C00I(H00I), C00K(H00K), C00L(H00L), C00M(H00M), C00O(H00O),
 C00P(H00P), C00Q(H00Q), C00R(H00R), C00S(H00S), C00T(H00T), C00V(H00V),
 C00W(H00W)
;
_olex2_submission_special_instructions 'No special instructions were received'
_oxdiff_exptl_absorpt_empirical_details
;
Empirical correction (ABSPACK) includes:
- Absorption correction using spherical harmonics
- Frame scaling
;

loop_
_space_group_symop_operation_xyz
'x, y, z'
'-x, y, -z+1/2'
'x+1/2, y+1/2, z'
'-x+1/2, y+1/2, -z+1/2'
'-x, -y, -z'
'x, -y, z-1/2'
'-x+1/2, -y+1/2, -z'
'x+1/2, -y+1/2, z-1/2'

loop_
_atom_site_label
_atom_site_type_symbol
_atom_site_fract_x
_atom_site_fract_y
_atom_site_fract_z
_atom_site_U_iso_or_equiv
_atom_site_adp_type
_atom_site_occupancy
_atom_site_site_symmetry_order
_atom_site_calc_flag
_atom_site_refinement_flags_posn
_atom_site_refinement_flags_adp
_atom_site_refinement_flags_occupancy
_atom_site_disorder_assembly
_atom_site_disorder_group
S001 S 0.18070(3) 0.59787(4) 0.36455(2) 0.02112(13) Uani 1 1 d . . . . .
S002 S 0.32137(3) 0.44175(4) 0.39367(2) 0.02143(13) Uani 1 1 d . . . . .
F003 F 0.40051(9) 0.70016(12) 0.24469(6) 0.0433(4) Uani 1 1 d . . . . .
O004 O 0.17384(9) 0.71450(12) 0.38292(6) 0.0262(3) Uani 1 1 d . . . . .
O005 O 0.26764(10) 0.35021(12) 0.37472(7) 0.0300(3) Uani 1 1 d . . . . .
F006 F 0.55495(9) 0.86676(14) 0.51204(7) 0.0506(4) Uani 1 1 d . . . . .
O007 O 0.14253(9) 0.50996(12) 0.39837(6) 0.0287(3) Uani 1 1 d . . . . .
O008 O 0.40626(9) 0.44264(12) 0.37646(7) 0.0283(3) Uani 1 1 d . . . . .
O009 O 0.07511(10) 0.85575(13) 0.29000(8) 0.0353(4) Uani 1 1 d . . . . .
O00A O 0.20599(10) 0.84194(13) 0.26998(7) 0.0349(4) Uani 1 1 d . . . . .
N00B N 0.13537(11) 0.80265(14) 0.27305(8) 0.0262(4) Uani 1 1 d . . . . .
N00C N 0.28215(10) 0.56528(13) 0.36302(7) 0.0207(3) Uani 1 1 d . . . . .
C00D C 0.39844(12) 0.70850(16) 0.38338(8) 0.0199(4) Uani 1 1 d . . . . .
C00E C 0.31941(12) 0.45880(16) 0.47333(9) 0.0223(4) Uani 1 1 d . . . . .
C00F C 0.12119(12) 0.68349(17) 0.25132(9) 0.0222(4) Uani 1 1 d . . . . .
C00G C 0.33759(12) 0.65398(16) 0.33631(9) 0.0209(4) Uani 1 1 d . . . . .
H00G H 0.299167 0.717249 0.322217 0.025 Uiso 1 1 calc R U . . .
C00H C 0.38294(13) 0.52219(17) 0.50368(10) 0.0266(4) Uani 1 1 d . . . . .
H00H H 0.426959 0.554582 0.481880 0.032 Uiso 1 1 calc R U . . .
C00I C 0.48445(13) 0.69432(17) 0.38250(10) 0.0260(4) Uani 1 1 d . . . . .
H00I H 0.507127 0.647161 0.352103 0.031 Uiso 1 1 calc R U . . .
C00J C 0.14304(11) 0.58874(17) 0.28728(9) 0.0210(4) Uani 1 1 d . . . . .
C00K C 0.36649(13) 0.77993(17) 0.42760(9) 0.0265(4) Uani 1 1 d . . . . .
H00K H 0.307856 0.791883 0.427970 0.032 Uiso 1 1 calc R U . . .
C00L C 0.08527(13) 0.67242(19) 0.19315(9) 0.0277(5) Uani 1 1 d . . . . .
H00L H 0.070878 0.738151 0.169283 0.033 Uiso 1 1 calc R U . . .
C00M C 0.12791(13) 0.47968(18) 0.26327(10) 0.0283(5) Uani 1 1 d . . . . .
H00M H 0.142277 0.413701 0.286949 0.034 Uiso 1 1 calc R U . . .
C00N C 0.50314(14) 0.81549(19) 0.46888(10) 0.0317(5) Uani 1 1 d . . . . .
C00O C 0.25549(13) 0.40877(18) 0.50393(10) 0.0275(4) Uani 1 1 d . . . . .
H00O H 0.213278 0.365303 0.482476 0.033 Uiso 1 1 calc R U . . .
C00P C 0.41879(14) 0.83360(19) 0.47088(10) 0.0325(5) Uani 1 1 d . . . . .
H00P H 0.396884 0.881714 0.501183 0.039 Uiso 1 1 calc R U . . .
C00Q C 0.07048(13) 0.5630(2) 0.17007(10) 0.0314(5) Uani 1 1 d . . . . .
H00Q H 0.045456 0.553556 0.130082 0.038 Uiso 1 1 calc R U . . .
C00R C 0.53771(13) 0.74832(19) 0.42556(11) 0.0334(5) Uani 1 1 d . . . . .
H00R H 0.596562 0.738885 0.424964 0.040 Uiso 1 1 calc R U . . .
C00S C 0.31598(15) 0.48809(19) 0.59727(10) 0.0352(5) Uani 1 1 d . . . . .
H00S H 0.314079 0.499175 0.640182 0.042 Uiso 1 1 calc R U . . .
C00T C 0.09199(14) 0.46804(19) 0.20496(10) 0.0328(5) Uani 1 1 d . . . . .
H00T H 0.081916 0.393661 0.188596 0.039 Uiso 1 1 calc R U . . .
C00U C 0.37387(14) 0.60751(18) 0.27844(9) 0.0301(5) Uani 1 1 d . . . . .
H00A H 0.421478 0.555939 0.289068 0.036 Uiso 1 1 calc R U . . .
H00B H 0.330855 0.563544 0.254287 0.036 Uiso 1 1 calc R U . . .
C00V C 0.38002(15) 0.53650(18) 0.56622(10) 0.0328(5) Uani 1 1 d . . . . .
H00V H 0.422166 0.579731 0.587891 0.039 Uiso 1 1 calc R U . . .
C00W C 0.25451(15) 0.4236(2) 0.56670(10) 0.0343(5) Uani 1 1 d . . . . .
H00W H 0.211518 0.389418 0.588833 0.041 Uiso 1 1 calc R U . . .

loop_
_atom_site_aniso_label
_atom_site_aniso_U_11
_atom_site_aniso_U_22
_atom_site_aniso_U_33
_atom_site_aniso_U_23
_atom_site_aniso_U_13
_atom_site_aniso_U_12
S001 0.0201(2) 0.0250(3) 0.0183(2) -0.00018(19) 0.00163(19) 0.00019(19)
S002 0.0244(3) 0.0191(2) 0.0207(3) -0.00100(18) 0.0012(2) 0.00107(19)
F003 0.0552(9) 0.0456(8) 0.0310(7) 0.0085(6) 0.0188(7) -0.0032(7)
O004 0.0256(7) 0.0284(8) 0.0244(7) -0.0058(6) 0.0005(6) 0.0039(6)
O005 0.0389(8) 0.0221(7) 0.0287(8) -0.0042(6) -0.0008(7) -0.0052(6)
F006 0.0381(8) 0.0656(10) 0.0473(9) -0.0248(7) -0.0060(7) -0.0141(7)
O007 0.0256(7) 0.0349(8) 0.0259(8) 0.0061(6) 0.0049(6) -0.0032(6)
O008 0.0272(8) 0.0278(7) 0.0306(8) 0.0010(6) 0.0072(6) 0.0064(6)
O009 0.0312(8) 0.0307(8) 0.0432(10) -0.0055(7) -0.0050(7) 0.0068(7)
O00A 0.0315(8) 0.0331(8) 0.0400(9) 0.0056(7) -0.0004(7) -0.0108(7)
N00B 0.0286(9) 0.0250(9) 0.0246(9) 0.0042(7) -0.0023(8) -0.0005(7)
N00C 0.0202(8) 0.0205(8) 0.0215(8) 0.0026(7) 0.0024(7) -0.0001(6)
C00D 0.0234(9) 0.0186(9) 0.0178(9) 0.0026(7) 0.0026(8) -0.0009(8)
C00E 0.0270(10) 0.0198(10) 0.0198(10) 0.0015(8) -0.0008(8) 0.0039(8)
C00F 0.0184(9) 0.0257(10) 0.0227(10) -0.0021(8) 0.0007(8) -0.0001(8)
C00G 0.0234(10) 0.0201(9) 0.0193(10) 0.0022(8) 0.0041(8) -0.0016(8)
C00H 0.0284(11) 0.0233(10) 0.0277(11) 0.0034(8) -0.0025(9) -0.0009(8)
C00I 0.0248(10) 0.0251(10) 0.0284(11) -0.0037(8) 0.0043(9) 0.0007(8)
C00J 0.0171(9) 0.0264(10) 0.0195(10) -0.0019(8) -0.0002(8) -0.0004(8)
C00K 0.0238(10) 0.0293(11) 0.0267(11) -0.0035(8) 0.0033(9) -0.0008(9)
C00L 0.0238(10) 0.0353(12) 0.0241(11) 0.0032(9) 0.0016(9) 0.0008(9)
C00M 0.0288(11) 0.0254(10) 0.0304(12) -0.0040(9) -0.0010(9) 0.0020(9)
C00N 0.0300(11) 0.0350(12) 0.0296(12) -0.0061(9) -0.0026(10) -0.0100(9)
C00O 0.0262(10) 0.0283(11) 0.0279(11) 0.0034(9) 0.0018(9) -0.0012(9)
C00P 0.0350(12) 0.0340(12) 0.0290(12) -0.0114(9) 0.0064(10) -0.0039(10)
C00Q 0.0274(11) 0.0453(13) 0.0211(11) -0.0078(9) -0.0024(9) -0.0008(10)
C00R 0.0222(10) 0.0368(12) 0.0412(13) -0.0043(10) 0.0013(10) -0.0025(9)
C00S 0.0488(14) 0.0358(12) 0.0210(11) -0.0014(9) 0.0008(10) 0.0122(11)
C00T 0.0345(12) 0.0306(12) 0.0328(12) -0.0139(9) -0.0016(10) 0.0013(9)
C00U 0.0355(12) 0.0346(12) 0.0211(11) -0.0024(9) 0.0085(9) -0.0066(10)
C00V 0.0422(13) 0.0276(11) 0.0275(12) -0.0017(9) -0.0097(10) 0.0015(10)
C00W 0.0355(12) 0.0393(13) 0.0289(12) 0.0070(10) 0.0077(10) 0.0055(10)

loop_
_atom_type_symbol
_atom_type_description
_atom_type_scat_dispersion_real
_atom_type_scat_dispersion_imag
_atom_type_scat_source
C C 0.0033 0.0016 'International Tables Vol C Tables 4.2.6.8 and 6.1.1.4'
H H 0.0000 0.0000 'International Tables Vol C Tables 4.2.6.8 and 6.1.1.4'
F F 0.0171 0.0103 'International Tables Vol C Tables 4.2.6.8 and 6.1.1.4'
N N 0.0061 0.0033 'International Tables Vol C Tables 4.2.6.8 and 6.1.1.4'
O O 0.0106 0.0060 'International Tables Vol C Tables 4.2.6.8 and 6.1.1.4'
S S 0.1246 0.1234 'International Tables Vol C Tables 4.2.6.8 and 6.1.1.4'

loop_
_exptl_crystal_face_index_h
_exptl_crystal_face_index_k
_exptl_crystal_face_index_l
_exptl_crystal_face_perp_dist
14 12 -10 0.0044
13 12 -12 0.0179
13 13 6 0.0598
3 5 29 0.1352
-14 -13 5 0.1126
10 7 -25 0.1276
16 -6 18 0.0502
8 -9 -24 0.1522
-18 8 -9 0.1475
-18 10 0 0.1440
-13 11 17 0.1543
-10 -7 25 0.1329

loop_
_geom_angle_atom_site_label_1
_geom_angle_atom_site_label_2
_geom_angle_atom_site_label_3
_geom_angle
_geom_angle_site_symmetry_1
_geom_angle_site_symmetry_3
_geom_angle_publ_flag
O004 S001 N00C 108.20(8) . . ?
O004 S001 C00J 107.43(9) . . ?
O007 S001 O004 120.08(9) . . ?
O007 S001 N00C 106.92(8) . . ?
O007 S001 C00J 108.63(9) . . ?
N00C S001 C00J 104.55(9) . . ?
O005 S002 O008 119.92(9) . . ?
O005 S002 N00C 108.52(9) . . ?
O005 S002 C00E 109.48(9) . . ?
O008 S002 N00C 103.15(8) . . ?
O008 S002 C00E 109.06(9) . . ?
N00C S002 C00E 105.70(9) . . ?
O009 N00B O00A 124.96(18) . . ?
O009 N00B C00F 117.58(17) . . ?
O00A N00B C00F 117.37(17) . . ?
S001 N00C S002 121.74(9) . . ?
C00G N00C S001 116.49(12) . . ?
C00G N00C S002 121.69(13) . . ?
C00I C00D C00G 122.84(18) . . ?
C00I C00D C00K 118.73(19) . . ?
C00K C00D C00G 118.36(17) . . ?
C00H C00E S002 118.79(15) . . ?
C00O C00E S002 119.00(16) . . ?
C00O C00E C00H 122.21(19) . . ?
C00J C00F N00B 122.28(17) . . ?
C00L C00F N00B 115.75(18) . . ?
C00L C00F C00J 121.97(19) . . ?
N00C C00G C00D 113.33(15) . . ?
N00C C00G H00G 105.2 . . ?
N00C C00G C00U 109.71(15) . . ?
C00D C00G H00G 105.2 . . ?
C00U C00G C00D 117.02(17) . . ?
C00U C00G H00G 105.2 . . ?
C00E C00H H00H 120.9 . . ?
C00V C00H C00E 118.3(2) . . ?
C00V C00H H00H 120.9 . . ?
C00D C00I H00I 119.6 . . ?
C00D C00I C00R 120.75(19) . . ?
C00R C00I H00I 119.6 . . ?
C00F C00J S001 123.78(15) . . ?
C00F C00J C00M 118.63(19) . . ?
C00M C00J S001 117.35(16) . . ?
C00D C00K H00K 119.5 . . ?
C00P C00K C00D 121.03(19) . . ?
C00P C00K H00K 119.5 . . ?
C00F C00L H00L 120.7 . . ?
C00F C00L C00Q 118.6(2) . . ?
C00Q C00L H00L 120.7 . . ?
C00J C00M H00M 120.2 . . ?
C00T C00M C00J 119.7(2) . . ?
C00T C00M H00M 120.2 . . ?
F006 C00N C00P 118.4(2) . . ?
F006 C00N C00R 118.5(2) . . ?
C00R C00N C00P 123.0(2) . . ?
C00E C00O H00O 120.8 . . ?
C00E C00O C00W 118.3(2) . . ?
C00W C00O H00O 120.8 . . ?
C00K C00P H00P 120.9 . . ?
C00N C00P C00K 118.2(2) . . ?
C00N C00P H00P 120.9 . . ?
C00L C00Q H00Q 119.8 . . ?
C00T C00Q C00L 120.3(2) . . ?
C00T C00Q H00Q 119.8 . . ?
C00I C00R H00R 120.9 . . ?
C00N C00R C00I 118.3(2) . . ?
C00N C00R H00R 120.9 . . ?
C00V C00S H00S 119.6 . . ?
C00V C00S C00W 120.9(2) . . ?
C00W C00S H00S 119.6 . . ?
C00M C00T C00Q 120.9(2) . . ?
C00M C00T H00T 119.6 . . ?
C00Q C00T H00T 119.6 . . ?
F003 C00U C00G 107.82(16) . . ?
F003 C00U H00A 110.1 . . ?
F003 C00U H00B 110.1 . . ?
C00G C00U H00A 110.1 . . ?
C00G C00U H00B 110.1 . . ?
H00A C00U H00B 108.5 . . ?
C00H C00V H00V 119.9 . . ?
C00S C00V C00H 120.1(2) . . ?
C00S C00V H00V 119.9 . . ?
C00O C00W H00W 119.9 . . ?
C00S C00W C00O 120.2(2) . . ?
C00S C00W H00W 119.9 . . ?

loop_
_geom_bond_atom_site_label_1
_geom_bond_atom_site_label_2
_geom_bond_distance
_geom_bond_site_symmetry_2
_geom_bond_publ_flag
S001 O004 1.4257(14) . ?
S001 O007 1.4219(15) . ?
S001 N00C 1.6710(16) . ?
S001 C00J 1.769(2) . ?
S002 O005 1.4207(15) . ?
S002 O008 1.4297(15) . ?
S002 N00C 1.6975(16) . ?
S002 C00E 1.757(2) . ?
F003 C00U 1.389(2) . ?
F006 C00N 1.363(2) . ?
O009 N00B 1.221(2) . ?
O00A N00B 1.226(2) . ?
N00B C00F 1.484(3) . ?
N00C C00G 1.502(2) . ?
C00D C00G 1.521(3) . ?
C00D C00I 1.389(3) . ?
C00D C00K 1.395(3) . ?
C00E C00H 1.398(3) . ?
C00E C00O 1.382(3) . ?
C00F C00J 1.392(3) . ?
C00F C00L 1.376(3) . ?
C00G H00G 1.0000 . ?
C00G C00U 1.520(3) . ?
C00H H00H 0.9500 . ?
C00H C00V 1.382(3) . ?
C00I H00I 0.9500 . ?
C00I C00R 1.389(3) . ?
C00J C00M 1.394(3) . ?
C00K H00K 0.9500 . ?
C00K C00P 1.382(3) . ?
C00L H00L 0.9500 . ?
C00L C00Q 1.389(3) . ?
C00M H00M 0.9500 . ?
C00M C00T 1.379(3) . ?
C00N C00P 1.371(3) . ?
C00N C00R 1.369(3) . ?
C00O H00O 0.9500 . ?
C00O C00W 1.386(3) . ?
C00P H00P 0.9500 . ?
C00Q H00Q 0.9500 . ?
C00Q C00T 1.380(3) . ?
C00R H00R 0.9500 . ?
C00S H00S 0.9500 . ?
C00S C00V 1.380(3) . ?
C00S C00W 1.384(3) . ?
C00T H00T 0.9500 . ?
C00U H00A 0.9900 . ?
C00U H00B 0.9900 . ?
C00V H00V 0.9500 . ?
C00W H00W 0.9500 . ?

loop_
_geom_torsion_atom_site_label_1
_geom_torsion_atom_site_label_2
_geom_torsion_atom_site_label_3
_geom_torsion_atom_site_label_4
_geom_torsion
_geom_torsion_site_symmetry_1
_geom_torsion_site_symmetry_2
_geom_torsion_site_symmetry_3
_geom_torsion_site_symmetry_4
_geom_torsion_publ_flag
S001 N00C C00G C00D 111.74(16) . . . . ?
S001 N00C C00G C00U -115.40(16) . . . . ?
S001 C00J C00M C00T 174.61(16) . . . . ?
S002 N00C C00G C00D -64.9(2) . . . . ?
S002 N00C C00G C00U 67.9(2) . . . . ?
S002 C00E C00H C00V 179.02(15) . . . . ?
S002 C00E C00O C00W -179.60(16) . . . . ?
O004 S001 N00C S002 134.70(11) . . . . ?
O004 S001 N00C C00G -41.96(15) . . . . ?
O004 S001 C00J C00F 6.98(19) . . . . ?
O004 S001 C00J C00M -167.31(15) . . . . ?
O005 S002 N00C S001 45.51(14) . . . . ?
O005 S002 N00C C00G -138.00(14) . . . . ?
O005 S002 C00E C00H 163.33(15) . . . . ?
O005 S002 C00E C00O -16.36(19) . . . . ?
F006 C00N C00P C00K -179.0(2) . . . . ?
F006 C00N C00R C00I 178.63(19) . . . . ?
O007 S001 N00C S002 4.05(14) . . . . ?
O007 S001 N00C C00G -172.61(13) . . . . ?
O007 S001 C00J C00F 138.30(16) . . . . ?
O007 S001 C00J C00M -36.00(18) . . . . ?
O008 S002 N00C S001 173.71(11) . . . . ?
O008 S002 N00C C00G -9.80(16) . . . . ?
O008 S002 C00E C00H 30.33(18) . . . . ?
O008 S002 C00E C00O -149.35(15) . . . . ?
O009 N00B C00F C00J -102.7(2) . . . . ?
O009 N00B C00F C00L 77.6(2) . . . . ?
O00A N00B C00F C00J 80.6(2) . . . . ?
O00A N00B C00F C00L -99.2(2) . . . . ?
N00B C00F C00J S001 6.1(3) . . . . ?
N00B C00F C00J C00M -179.71(18) . . . . ?
N00B C00F C00L C00Q 179.88(18) . . . . ?
N00C S001 C00J C00F -107.83(17) . . . . ?
N00C S001 C00J C00M 77.87(16) . . . . ?
N00C S002 C00E C00H -79.97(17) . . . . ?
N00C S002 C00E C00O 100.34(16) . . . . ?
N00C C00G C00U F003 160.42(16) . . . . ?
C00D C00G C00U F003 -68.7(2) . . . . ?
C00D C00I C00R C00N 0.2(3) . . . . ?
C00D C00K C00P C00N 0.5(3) . . . . ?
C00E S002 N00C S001 -71.83(13) . . . . ?
C00E S002 N00C C00G 104.65(15) . . . . ?
C00E C00H C00V C00S 0.5(3) . . . . ?
C00E C00O C00W C00S 0.6(3) . . . . ?
C00F C00J C00M C00T 0.0(3) . . . . ?
C00F C00L C00Q C00T -0.3(3) . . . . ?
C00G C00D C00I C00R 178.30(18) . . . . ?
C00G C00D C00K C00P -178.80(18) . . . . ?
C00H C00E C00O C00W 0.7(3) . . . . ?
C00I C00D C00G N00C 114.1(2) . . . . ?
C00I C00D C00G C00U -15.1(3) . . . . ?
C00I C00D C00K C00P -1.7(3) . . . . ?
C00J S001 N00C S002 -111.03(12) . . . . ?
C00J S001 N00C C00G 72.32(15) . . . . ?
C00J C00F C00L C00Q 0.1(3) . . . . ?
C00J C00M C00T C00Q -0.2(3) . . . . ?
C00K C00D C00G N00C -68.9(2) . . . . ?
C00K C00D C00G C00U 161.92(18) . . . . ?
C00K C00D C00I C00R 1.3(3) . . . . ?
C00L C00F C00J S001 -174.17(15) . . . . ?
C00L C00F C00J C00M 0.1(3) . . . . ?
C00L C00Q C00T C00M 0.4(3) . . . . ?
C00O C00E C00H C00V -1.3(3) . . . . ?
C00P C00N C00R C00I -1.4(4) . . . . ?
C00R C00N C00P C00K 1.0(4) . . . . ?
C00V C00S C00W C00O -1.4(3) . . . . ?
C00W C00S C00V C00H 0.8(3) . . . . ?
